data_4500094
loop_
_publ_author_name
'B\'athori, Nikoletta B.'
'Lemmerer, Andreas'
'Venter, Gerhard A.'
'Bourne, Susan A.'
'Caira, Mino R.'

_publ_section_title
;
 Pharmaceutical Co-crystals with Isonicotinamide---Vitamin B3, Clofibric
 Acid, and Diclofenac---and Two Isonicotinamide Hydrates
;
_journal_issue 1
_journal_name_full 'Crystal Growth &amp; Design'
_journal_page_first 75
_journal_paper_doi 10.1021/cg100670k
_journal_volume 11
_journal_year 2011
_chemical_formula_moiety 'C6 H6 N2 O'
_chemical_formula_sum 'C6 H6 N2 O'
_chemical_formula_weight 122.13
_chemical_name_systematic
;
 (isonicotinamide).(nicotinamide)
;
_space_group_IT_number 2
_symmetry_cell_setting triclinic
_symmetry_space_group_name_Hall '-P 1'
_symmetry_space_group_name_H-M 'P -1'
_atom_sites_solution_hydrogens geom
_atom_sites_solution_primary direct
_atom_sites_solution_secondary difmap
_audit_conform_dict_location ftp://ftp.iucr.org/pub/cif_core.dic
_audit_conform_dict_name cif_core.dic
_audit_conform_dict_version 2.3
_audit_creation_date 2009-09-14T17:06:59-00:00
_audit_creation_method 'WinGX routine CIF_UPDATE'
_cell_angle_alpha 68.585(3)
_cell_angle_beta 87.300(4)
_cell_angle_gamma 79.219(4)
_cell_formula_units_Z 8
_cell_length_a 7.9828(4)
_cell_length_b 10.9899(8)
_cell_length_c 14.7699(11)
_cell_measurement_reflns_used 7640
_cell_measurement_temperature 100(2)
_cell_measurement_theta_max 25.68
_cell_measurement_theta_min 0.41
_cell_volume 1184.70(14)
_computing_cell_refinement 'DENZO-SMN (Otwinowski & Minor, 1997)'
_computing_data_collection 'COLLECT (Nonius, 2000)'
_computing_data_reduction DENZO-SMN
_computing_molecular_graphics
;
Ortep-3 for Windows (Farrugia, 1997) and DIAMOND (Brandenburg, 1999)
;
_computing_publication_material
;
WinGX publication routines (Farrugia, 1999) and PLATON (Spek, 2002)
;
_computing_structure_refinement 'SHELXL-97 (Sheldrick, 2008)'
_computing_structure_solution 'SHELXS-97 (Sheldrick, 2008)'
_diffrn_ambient_temperature 100(2)
_diffrn_measured_fraction_theta_full 0.997
_diffrn_measured_fraction_theta_max 0.997
_diffrn_measurement_device_type 'Nonius KappaCCD area-detector'
_diffrn_measurement_method '2.0\% \p and \w scans'
_diffrn_radiation_monochromator graphite
_diffrn_radiation_type MoK\a
_diffrn_radiation_wavelength 0.71073
_diffrn_reflns_av_R_equivalents 0.0485
_diffrn_reflns_av_unetI/netI 0.0311
_diffrn_reflns_limit_h_max 9
_diffrn_reflns_limit_h_min -9
_diffrn_reflns_limit_k_max 13
_diffrn_reflns_limit_k_min -13
_diffrn_reflns_limit_l_max 17
_diffrn_reflns_limit_l_min -17
_diffrn_reflns_number 34480
_diffrn_reflns_theta_full 25.5
_diffrn_reflns_theta_max 25.5
_diffrn_reflns_theta_min 1.48
_diffrn_standards_number 0
_exptl_absorpt_coefficient_mu 0.098
_exptl_absorpt_correction_T_max 0.9808
_exptl_absorpt_correction_T_min 0.9713
_exptl_absorpt_correction_type integration
_exptl_absorpt_process_details 'Bruker XPREP (Bruker, 1999)'
_exptl_crystal_colour colourless
_exptl_crystal_density_diffrn 1.369
_exptl_crystal_density_method 'not measured'
_exptl_crystal_description block
_exptl_crystal_F_000 512
_exptl_crystal_size_max 0.3
_exptl_crystal_size_mid 0.2
_exptl_crystal_size_min 0.2
_refine_diff_density_max 0.173
_refine_diff_density_min -0.171
_refine_diff_density_rms 0.035
_refine_ls_extinction_coef 0.025(3)
_refine_ls_extinction_expression Fc^*^=kFc[1+0.001xFc^2^\l^3^/sin(2\q)]^-1/4^
_refine_ls_extinction_method SHELXL
_refine_ls_goodness_of_fit_ref 1.021
_refine_ls_hydrogen_treatment mixed
_refine_ls_matrix_type full
_refine_ls_number_parameters 352
_refine_ls_number_reflns 4395
_refine_ls_number_restraints 0
_refine_ls_restrained_S_all 1.021
_refine_ls_R_factor_all 0.0542
_refine_ls_R_factor_gt 0.0366
_refine_ls_shift/su_max 0
_refine_ls_shift/su_mean 0
_refine_ls_structure_factor_coef Fsqd
_refine_ls_weighting_details 'calc w=1/[\s^2^(Fo^2^)+(0.0481P)^2^+0.2462P] where P=(Fo^2^+2Fc^2^)/3'
_refine_ls_weighting_scheme calc
_refine_ls_wR_factor_gt 0.086
_refine_ls_wR_factor_ref 0.095
_reflns_number_gt 3436
_reflns_number_total 4395
_reflns_threshold_expression >2sigma(I)
_cod_data_source_file cg100670k_si_001.cif
_cod_data_source_block 1
_cod_depositor_comments
;
The following automatic conversions were performed:

'_symmetry_cell_setting' value 'Triclinic' changed to 'triclinic'
according to /home/saulius/struct/CIF-dictionaries/cif_core.dic
dictionary named 'cif_core.dic' version 2.4.1 from 2010-06-29.

Automatic conversion script
Id: cif_fix_values 1715 2011-07-08 13:25:40Z adriana 
;
_cod_original_sg_symbol_H-M P-1
_cod_database_code 4500094

loop_
_symmetry_equiv_pos_as_xyz
'x, y, z'
'-x, -y, -z'

loop_
_atom_site_label
_atom_site_type_symbol
_atom_site_fract_x
_atom_site_fract_y
_atom_site_fract_z
_atom_site_U_iso_or_equiv
_atom_site_adp_type
_atom_site_occupancy
_atom_site_symmetry_multiplicity
_atom_site_calc_flag
_atom_site_refinement_flags
C1 C 0.71244(17) 0.98695(13) 0.12309(10) 0.0278(3) Uani 1 1 d .
C2 C 0.80898(18) 0.85972(14) 0.15381(12) 0.0359(4) Uani 1 1 d .
H2 H 0.7551 0.7842 0.1742 0.043 Uiso 1 1 calc R
C3 C 0.98453(18) 0.84448(15) 0.15423(11) 0.0373(4) Uani 1 1 d .
H3 H 1.049 0.7567 0.1755 0.045 Uiso 1 1 calc R
C4 C 0.97522(19) 1.06741(15) 0.09724(11) 0.0359(4) Uani 1 1 d .
H4 H 1.0327 1.141 0.0769 0.043 Uiso 1 1 calc R
C5 C 0.79896(18) 1.09276(14) 0.09471(10) 0.0320(3) Uani 1 1 d .
H5 H 0.7378 1.1816 0.0738 0.038 Uiso 1 1 calc R
C6 C 0.51992(17) 1.01459(14) 0.11976(10) 0.0294(3) Uani 1 1 d .
N1 N 0.44368(17) 0.91395(13) 0.12738(10) 0.0349(3) Uani 1 1 d .
H1A H 0.508(2) 0.8285(18) 0.1327(13) 0.052 Uiso 1 1 d .
H1S H 0.321(3) 0.9306(17) 0.1245(13) 0.052 Uiso 1 1 d .
N2 N 1.06901(15) 0.94540(13) 0.12664(9) 0.0360(3) Uani 1 1 d .
O1 O 0.44090(13) 1.12643(10) 0.11056(9) 0.0428(3) Uani 1 1 d .
C7 C 0.20563(17) 0.60803(13) 0.38492(10) 0.0271(3) Uani 1 1 d .
C8 C 0.30149(17) 0.48638(14) 0.38996(11) 0.0313(3) Uani 1 1 d .
H8 H 0.2473 0.4139 0.3961 0.038 Uiso 1 1 calc R
C9 C 0.47707(18) 0.47241(15) 0.38598(11) 0.0347(3) Uani 1 1 d .
H9 H 0.5412 0.3887 0.3894 0.042 Uiso 1 1 calc R
C10 C 0.46824(18) 0.68579(15) 0.37338(11) 0.0366(4) Uani 1 1 d .
H10 H 0.5259 0.7563 0.3678 0.044 Uiso 1 1 calc R
C11 C 0.29254(18) 0.70943(15) 0.37669(11) 0.0334(3) Uani 1 1 d .
H11 H 0.232 0.7941 0.3734 0.04 Uiso 1 1 calc R
C12 C 0.01356(17) 0.63409(13) 0.38839(10) 0.0282(3) Uani 1 1 d .
N3 N -0.06620(16) 0.54534(13) 0.37523(9) 0.0326(3) Uani 1 1 d .
H3A H -0.004(2) 0.4679(18) 0.3699(12) 0.049 Uiso 1 1 d .
H3S H -0.187(2) 0.5593(16) 0.3766(12) 0.049 Uiso 1 1 d .
N4 N 0.56184(15) 0.56969(13) 0.37759(9) 0.0350(3) Uani 1 1 d .
O2 O -0.06231(13) 0.73529(10) 0.40062(8) 0.0386(3) Uani 1 1 d .
C13 C 0.39005(18) 0.49362(13) 0.11331(10) 0.0284(3) Uani 1 1 d .
C14 C 0.41873(18) 0.61278(14) 0.11645(10) 0.0316(3) Uani 1 1 d .
H14 H 0.327 0.6865 0.098 0.038 Uiso 1 1 calc R
C15 C 0.69324(19) 0.52503(15) 0.17043(11) 0.0357(4) Uani 1 1 d .
H15 H 0.8 0.5357 0.1894 0.043 Uiso 1 1 calc R
C16 C 0.67728(19) 0.40167(15) 0.17204(11) 0.0344(3) Uani 1 1 d .
H16 H 0.7704 0.3292 0.1926 0.041 Uiso 1 1 calc R
C17 C 0.52333(18) 0.38512(14) 0.14322(10) 0.0319(3) Uani 1 1 d .
H17 H 0.5089 0.301 0.1438 0.038 Uiso 1 1 calc R
C18 C 0.22065(18) 0.49230(14) 0.07378(10) 0.0308(3) Uani 1 1 d .
N5 N 0.19702(19) 0.38173(13) 0.06280(10) 0.0352(3) Uani 1 1 d .
H5A H 0.278(2) 0.3105(17) 0.0747(12) 0.044(5) Uiso 1 1 d .
H5S H 0.097(2) 0.3870(17) 0.0329(13) 0.051(5) Uiso 1 1 d .
N6 N 0.56653(16) 0.63076(12) 0.14365(9) 0.0345(3) Uani 1 1 d .
O3 O 0.10932(13) 0.59417(10) 0.05068(9) 0.0446(3) Uani 1 1 d .
C19 C -0.12184(17) 0.10957(13) 0.38914(10) 0.0280(3) Uani 1 1 d .
C20 C -0.08595(18) 0.22398(14) 0.39701(10) 0.0316(3) Uani 1 1 d .
H20 H -0.1638 0.2675 0.431 0.038 Uiso 1 1 calc R
C21 C 0.16004(19) 0.21309(15) 0.31310(11) 0.0365(4) Uani 1 1 d .
H21 H 0.2595 0.248 0.2871 0.044 Uiso 1 1 calc R
C22 C 0.1353(2) 0.09921(15) 0.30085(11) 0.0381(4) Uani 1 1 d .
H22 H 0.2156 0.0575 0.2668 0.046 Uiso 1 1 calc R
C23 C -0.00775(19) 0.04673(14) 0.33877(11) 0.0344(3) Uani 1 1 d .
H23 H -0.0281 -0.0312 0.3306 0.041 Uiso 1 1 calc R
C24 C -0.28323(18) 0.06410(14) 0.43300(11) 0.0324(3) Uani 1 1 d .
N7 N -0.30439(18) -0.05626(13) 0.44093(10) 0.0381(3) Uani 1 1 d .
H7A H -0.223(2) -0.1141(19) 0.4266(13) 0.057 Uiso 1 1 d .
H7S H -0.404(3) -0.0812(18) 0.4685(14) 0.057 Uiso 1 1 d .
N8 N 0.05122(15) 0.27703(12) 0.35977(9) 0.0350(3) Uani 1 1 d .
O4 O -0.39067(14) 0.13973(10) 0.46007(9) 0.0493(3) Uani 1 1 d .

loop_
_atom_site_aniso_label
_atom_site_aniso_U_11
_atom_site_aniso_U_22
_atom_site_aniso_U_33
_atom_site_aniso_U_23
_atom_site_aniso_U_13
_atom_site_aniso_U_12
C1 0.0241(7) 0.0298(8) 0.0313(7) -0.0128(6) -0.0001(6) -0.0058(6)
C2 0.0256(8) 0.0287(8) 0.0520(9) -0.0127(7) 0.0004(7) -0.0052(6)
C3 0.0264(8) 0.0336(8) 0.0487(9) -0.0127(7) -0.0011(7) -0.0021(7)
C4 0.0308(8) 0.0382(9) 0.0437(9) -0.0171(7) 0.0036(7) -0.0141(7)
C5 0.0311(8) 0.0290(8) 0.0374(8) -0.0127(6) 0.0007(6) -0.0077(6)
C6 0.0244(7) 0.0272(8) 0.0373(8) -0.0130(6) 0.0004(6) -0.0039(6)
N1 0.0223(7) 0.0290(7) 0.0551(8) -0.0173(6) 0.0000(6) -0.0043(5)
N2 0.0247(6) 0.0440(8) 0.0424(7) -0.0182(6) 0.0008(5) -0.0086(6)
O1 0.0303(6) 0.0290(6) 0.0707(8) -0.0221(5) -0.0030(5) 0.0003(5)
C7 0.0233(7) 0.0285(7) 0.0304(7) -0.0117(6) 0.0007(5) -0.0052(6)
C8 0.0258(8) 0.0298(8) 0.0420(8) -0.0169(6) 0.0018(6) -0.0062(6)
C9 0.0253(8) 0.0365(8) 0.0444(9) -0.0194(7) 0.0018(6) -0.0015(6)
C10 0.0282(8) 0.0392(9) 0.0459(9) -0.0159(7) 0.0015(6) -0.0137(7)
C11 0.0297(8) 0.0284(8) 0.0446(9) -0.0156(7) 0.0009(6) -0.0064(6)
C12 0.0240(7) 0.0269(7) 0.0330(7) -0.0104(6) 0.0021(6) -0.0041(6)
N3 0.0200(6) 0.0317(7) 0.0497(8) -0.0194(6) 0.0020(5) -0.0044(5)
N4 0.0238(6) 0.0441(8) 0.0397(7) -0.0181(6) 0.0024(5) -0.0069(6)
O2 0.0297(6) 0.0315(6) 0.0588(7) -0.0237(5) 0.0054(5) -0.0017(4)
C13 0.0299(8) 0.0274(7) 0.0285(7) -0.0109(6) 0.0011(6) -0.0055(6)
C14 0.0299(8) 0.0287(8) 0.0352(8) -0.0114(6) -0.0018(6) -0.0025(6)
C15 0.0318(8) 0.0375(9) 0.0396(8) -0.0159(7) -0.0038(6) -0.0059(7)
C16 0.0321(8) 0.0314(8) 0.0380(8) -0.0128(6) -0.0052(6) 0.0003(6)
C17 0.0351(8) 0.0263(7) 0.0353(8) -0.0130(6) -0.0007(6) -0.0039(6)
C18 0.0288(8) 0.0274(8) 0.0366(8) -0.0128(6) -0.0009(6) -0.0029(6)
N5 0.0309(7) 0.0281(7) 0.0481(8) -0.0161(6) -0.0067(6) -0.0024(6)
N6 0.0333(7) 0.0307(7) 0.0411(7) -0.0141(6) -0.0025(5) -0.0064(6)
O3 0.0336(6) 0.0332(6) 0.0703(8) -0.0250(6) -0.0142(5) 0.0028(5)
C19 0.0265(7) 0.0236(7) 0.0320(7) -0.0087(6) 0.0008(6) -0.0028(6)
C20 0.0283(8) 0.0309(8) 0.0378(8) -0.0156(6) 0.0036(6) -0.0053(6)
C21 0.0321(8) 0.0376(9) 0.0415(9) -0.0145(7) 0.0085(7) -0.0120(7)
C22 0.0376(9) 0.0374(9) 0.0430(9) -0.0193(7) 0.0137(7) -0.0090(7)
C23 0.0368(8) 0.0293(8) 0.0399(8) -0.0155(7) 0.0068(7) -0.0081(6)
C24 0.0292(8) 0.0254(8) 0.0428(8) -0.0136(6) 0.0051(6) -0.0041(6)
N7 0.0300(7) 0.0281(7) 0.0601(9) -0.0208(6) 0.0135(6) -0.0083(6)
N8 0.0314(7) 0.0345(7) 0.0439(7) -0.0180(6) 0.0042(6) -0.0104(6)
O4 0.0382(6) 0.0329(6) 0.0844(9) -0.0307(6) 0.0257(6) -0.0117(5)

loop_
_atom_type_symbol
_atom_type_description
_atom_type_scat_dispersion_real
_atom_type_scat_dispersion_imag
_atom_type_scat_source
C C 0.0033 0.0016 'International Tables Vol C Tables 4.2.6.8 and 6.1.1.4'
H H 0 0 'International Tables Vol C Tables 4.2.6.8 and 6.1.1.4'
N N 0.0061 0.0033 'International Tables Vol C Tables 4.2.6.8 and 6.1.1.4'
O O 0.0106 0.006 'International Tables Vol C Tables 4.2.6.8 and 6.1.1.4'

loop_
_geom_angle_atom_site_label_1
_geom_angle_atom_site_label_2
_geom_angle_atom_site_label_3
_geom_angle
C2 C1 C5 117.61(13)
C2 C1 C6 123.18(12)
C5 C1 C6 119.21(12)
C3 C2 C1 118.94(14)
C3 C2 H2 120.5
C1 C2 H2 120.5
N2 C3 C2 123.97(14)
N2 C3 H3 118
C2 C3 H3 118
N2 C4 C5 123.58(14)
N2 C4 H4 118.2
C5 C4 H4 118.2
C4 C5 C1 119.19(13)
C4 C5 H5 120.4
C1 C5 H5 120.4
O1 C6 N1 123.10(13)
O1 C6 C1 120.11(12)
N1 C6 C1 116.79(12)
C6 N1 H1A 121.5(11)
C6 N1 H1S 117.6(10)
H1A N1 H1S 120.9(15)
C3 N2 C4 116.71(12)
C11 C7 C8 117.69(13)
C11 C7 C12 119.05(12)
C8 C7 C12 123.26(12)
C9 C8 C7 118.93(13)
C9 C8 H8 120.5
C7 C8 H8 120.5
N4 C9 C8 123.80(13)
N4 C9 H9 118.1
C8 C9 H9 118.1
N4 C10 C11 123.83(14)
N4 C10 H10 118.1
C11 C10 H10 118.1
C10 C11 C7 119.11(13)
C10 C11 H11 120.4
C7 C11 H11 120.4
O2 C12 N3 123.17(13)
O2 C12 C7 120.01(12)
N3 C12 C7 116.80(12)
C12 N3 H3A 120.5(11)
C12 N3 H3S 118.8(10)
H3A N3 H3S 120.5(15)
C10 N4 C9 116.64(12)
C14 C13 C17 117.45(13)
C14 C13 C18 117.90(12)
C17 C13 C18 124.59(12)
N6 C14 C13 124.41(13)
N6 C14 H14 117.8
C13 C14 H14 117.8
N6 C15 C16 123.60(14)
N6 C15 H15 118.2
C16 C15 H15 118.2
C15 C16 C17 118.86(14)
C15 C16 H16 120.6
C17 C16 H16 120.6
C16 C17 C13 118.96(13)
C16 C17 H17 120.5
C13 C17 H17 120.5
O3 C18 N5 122.24(14)
O3 C18 C13 119.36(12)
N5 C18 C13 118.39(13)
C18 N5 H5A 123.2(11)
C18 N5 H5S 116.1(11)
H5A N5 H5S 120.1(15)
C14 N6 C15 116.69(12)
C20 C19 C23 117.57(13)
C20 C19 C24 117.90(12)
C23 C19 C24 124.50(13)
N8 C20 C19 124.21(13)
N8 C20 H20 117.9
C19 C20 H20 117.9
N8 C21 C22 123.40(14)
N8 C21 H21 118.3
C22 C21 H21 118.3
C21 C22 C23 119.01(14)
C21 C22 H22 120.5
C23 C22 H22 120.5
C22 C23 C19 118.99(14)
C22 C23 H23 120.5
C19 C23 H23 120.5
O4 C24 N7 122.72(14)
O4 C24 C19 119.05(12)
N7 C24 C19 118.23(13)
C24 N7 H7A 123.0(12)
C24 N7 H7S 116.0(11)
H7A N7 H7S 120.7(16)
C20 N8 C21 116.81(12)

loop_
_geom_bond_atom_site_label_1
_geom_bond_atom_site_label_2
_geom_bond_distance
C1 C2 1.386(2)
C1 C5 1.3864(19)
C1 C6 1.5094(19)
C2 C3 1.380(2)
C2 H2 0.95
C3 N2 1.3322(19)
C3 H3 0.95
C4 N2 1.3331(19)
C4 C5 1.382(2)
C4 H4 0.95
C5 H5 0.95
C6 O1 1.2341(16)
C6 N1 1.3269(18)
N1 H1A 0.961(18)
N1 H1S 0.963(19)
C7 C11 1.386(2)
C7 C8 1.3886(19)
C7 C12 1.5082(19)
C8 C9 1.382(2)
C8 H8 0.95
C9 N4 1.3350(19)
C9 H9 0.95
C10 N4 1.3341(19)
C10 C11 1.380(2)
C10 H10 0.95
C11 H11 0.95
C12 O2 1.2333(16)
C12 N3 1.3330(18)
N3 H3A 0.928(18)
N3 H3S 0.947(19)
C13 C14 1.388(2)
C13 C17 1.3907(19)
C13 C18 1.503(2)
C14 N6 1.3351(19)
C14 H14 0.95
C15 N6 1.3387(19)
C15 C16 1.377(2)
C15 H15 0.95
C16 C17 1.383(2)
C16 H16 0.95
C17 H17 0.95
C18 O3 1.2398(16)
C18 N5 1.3307(19)
N5 H5A 0.884(18)
N5 H5S 0.915(19)
C19 C20 1.3860(19)
C19 C23 1.391(2)
C19 C24 1.502(2)
C20 N8 1.3377(19)
C20 H20 0.95
C21 N8 1.3389(19)
C21 C22 1.378(2)
C21 H21 0.95
C22 C23 1.379(2)
C22 H22 0.95
C23 H23 0.95
C24 O4 1.2369(17)
C24 N7 1.3269(19)
N7 H7A 0.894(19)
N7 H7S 0.92(2)

loop_
_geom_hbond_atom_site_label_D
_geom_hbond_atom_site_label_H
_geom_hbond_atom_site_label_A
_geom_hbond_distance_DH
_geom_hbond_distance_HA
_geom_hbond_distance_DA
_geom_hbond_angle_DHA
_geom_hbond_site_symmetry_A
N1 H1A N6 0.96(2) 2.08(2) 3.007(2) 161(2) .
N1 H1S N2 0.96(2) 1.99(2) 2.946(2) 174(2) 1_455
N3 H3A N8 0.93(2) 2.12(2) 3.010(2) 160(2) .
N3 H3S N4 0.95(2) 1.99(2) 2.931(2) 174(2) 1_455
N5 H5A O1 0.88(2) 2.09(2) 2.967(2) 172(2) 1_545
N5 H5S O3 0.92(2) 2.04(2) 2.946(2) 172(2) 2_565
N7 H7A O2 0.89(2) 2.04(2) 2.927(2) 172(2) 1_545
N7 H7S O4 0.92(2) 1.99(2) 2.903(2) 175(2) 2_456

loop_
_geom_torsion_atom_site_label_1
_geom_torsion_atom_site_label_2
_geom_torsion_atom_site_label_3
_geom_torsion_atom_site_label_4
_geom_torsion
C5 C1 C2 C3 -0.3(2)
C6 C1 C2 C3 179.95(14)
C1 C2 C3 N2 0.0(2)
N2 C4 C5 C1 -0.7(2)
C2 C1 C5 C4 0.6(2)
C6 C1 C5 C4 -179.63(13)
C2 C1 C6 O1 165.66(14)
C5 C1 C6 O1 -14.1(2)
C2 C1 C6 N1 -14.2(2)
C5 C1 C6 N1 166.11(13)
C2 C3 N2 C4 0.0(2)
C5 C4 N2 C3 0.3(2)
C11 C7 C8 C9 -0.4(2)
C12 C7 C8 C9 179.86(13)
C7 C8 C9 N4 0.1(2)
N4 C10 C11 C7 0.0(2)
C8 C7 C11 C10 0.3(2)
C12 C7 C11 C10 -179.91(13)
C11 C7 C12 O2 -12.4(2)
C8 C7 C12 O2 167.38(14)
C11 C7 C12 N3 165.97(13)
C8 C7 C12 N3 -14.3(2)
C11 C10 N4 C9 -0.4(2)
C8 C9 N4 C10 0.3(2)
C17 C13 C14 N6 1.9(2)
C18 C13 C14 N6 -175.42(13)
N6 C15 C16 C17 1.0(2)
C15 C16 C17 C13 0.2(2)
C14 C13 C17 C16 -1.5(2)
C18 C13 C17 C16 175.60(13)
C14 C13 C18 O3 -4.1(2)
C17 C13 C18 O3 178.81(14)
C14 C13 C18 N5 174.44(13)
C17 C13 C18 N5 -2.7(2)
C13 C14 N6 C15 -0.8(2)
C16 C15 N6 C14 -0.7(2)
C23 C19 C20 N8 -0.3(2)
C24 C19 C20 N8 -178.65(14)
N8 C21 C22 C23 -0.4(2)
C21 C22 C23 C19 -0.7(2)
C20 C19 C23 C22 1.0(2)
C24 C19 C23 C22 179.23(14)
C20 C19 C24 O4 11.6(2)
C23 C19 C24 O4 -166.62(15)
C20 C19 C24 N7 -168.49(14)
C23 C19 C24 N7 13.3(2)
C19 C20 N8 C21 -0.7(2)
C22 C21 N8 C20 1.1(2)
